data_2009585
loop_
_publ_author_name
'Tahirov, T. H.'
'Lu, T.-H.'
'Shu, K.'
'Chung, C.-S.'

_publ_section_title
;(5,5-Dimethyl-4,7-diazadecane-1,10-diamine-<i>N</i>,<i>N</i>',<i>N</i>'',<i>N</i>''')(perchlorato-<i>O</i>)copper(II)
 perchlorate
;
_journal_issue 4
_journal_name_full 'Acta Crystallographica Section C'
_journal_page_first 512
_journal_page_last 514
_journal_paper_doi 10.1107/S010827019300959X
_journal_volume 50
_journal_year 1994
_chemical_formula_sum 'C10 H26 Cl2 Cu N4 O8'
_chemical_formula_weight 464.79
_space_group_IT_number 14
_symmetry_cell_setting monoclinic
_symmetry_space_group_name_Hall '-P 2yn'
_symmetry_space_group_name_H-M 'P 1 21/n 1'
_atom_type_scat_source IntTabIV
_cell_angle_alpha 90.0
_cell_angle_beta 91.050(10)
_cell_angle_gamma 90.0
_cell_formula_units_Z 4
_cell_length_a 13.2970(10)
_cell_length_b 13.8040(10)
_cell_length_c 10.1360(10)
_cell_measurement_reflns_used 25
_cell_measurement_temperature 298(3)
_cell_measurement_theta_max 16.31
_cell_measurement_theta_min 6.21
_cell_volume 1860.2(3)
_diffrn_measurement_device 'Enraf-Nonius CAD-4'
_diffrn_measurement_method \q/2\q
_diffrn_radiation_type MoK\a
_diffrn_radiation_wavelength 0.7107
_diffrn_reflns_av_R_equivalents 0.031
_diffrn_reflns_limit_h_max 15
_diffrn_reflns_limit_h_min -15
_diffrn_reflns_limit_k_max 16
_diffrn_reflns_limit_k_min 0
_diffrn_reflns_limit_l_max 12
_diffrn_reflns_limit_l_min 0
_diffrn_reflns_number 3446
_diffrn_reflns_theta_max 24.9
_diffrn_standards_decay_% 1
_diffrn_standards_interval_time 60
_diffrn_standards_number 3
_exptl_absorpt_coefficient_mu 1.51
_exptl_absorpt_correction_T_max 0.9998
_exptl_absorpt_correction_T_min 0.9173
_exptl_absorpt_correction_type empirical
_exptl_crystal_colour Blue-violet
_exptl_crystal_density_diffrn 1.66
_exptl_crystal_description Parallelepiped
_exptl_crystal_size_max 0.24
_exptl_crystal_size_mid 0.22
_exptl_crystal_size_min 0.19
_refine_diff_density_max 0.45
_refine_diff_density_min -0.36
_refine_ls_extinction_coef 0.60(3)
_refine_ls_extinction_method 'Zachariasen (1968)'
_refine_ls_goodness_of_fit_obs 0.54
_refine_ls_hydrogen_treatment refU
_refine_ls_number_parameters 298
_refine_ls_number_reflns 1987
_refine_ls_R_factor_obs 0.039
_refine_ls_shift/esd_max 0.668
_refine_ls_structure_factor_coef F
_refine_ls_weighting_scheme unit
_refine_ls_wR_factor_obs 0.039
_reflns_number_observed 1987
_reflns_number_total 3251
_reflns_observed_criterion I>=2.5\s(I)
_cod_data_source_file as1066.cif
_cod_data_source_block as1066_structure_1_of_1
_cod_original_sg_symbol_H-M 'P 21/n'
_cod_database_code 2009585

loop_
_symmetry_equiv_pos_as_xyz
x,y,z
-x,-y,-z
1/2+x,1/2-y,1/2+z
-1/2-x,-1/2+y,-1/2-z

loop_
_atom_site_label
_atom_site_fract_x
_atom_site_fract_y
_atom_site_fract_z
Cu .74126(4) .37845(6) .24688(7)
Cl(1) .64326(11) .62300(12) .26226(15)
Cl(2) .11192(10) .38133(14) .32904(15)
O(1) .7221(4) .5553(4) .2490(7)
O(2) .6726(6) .6980(5) .3424(9)
O(3) .5557(7) .5791(9) .2984(16)
O(3') .599(3) .580(3) .367(3)
O(4) .6130(10) .6513(11) .1383(10)
O(4') .672(2) .6972(18) .177(2)
O(5) .0487(5) .4639(5) .3228(8)
O(6) .1514(11) .3626(9) .2073(10)
O(6') .085(2) .351(4) .218(4)
O(7) .0494(8) .3116(8) .3732(15)
O(7') .142(3) .2874(19) .370(3)
O(8) .1857(9) .3950(12) .4221(12)
O(8') .2003(16) .435(2) .334(3)
N(1) .8661(4) .4025(4) .1423(5)
N(2) .6578(3) .3516(3) .0825(4)
N(3) .6102(3) .3562(3) .3429(4)
N(4) .8198(4) .4010(5) .4151(5)
C(1) .8589(5) .4519(6) .0124(7)
C(2) .7849(5) .4038(5) -.0788(6)
C(3) .6767(5) .4121(5) -.0363(6)
C(4) .5503(4) .3605(5) .1182(5)
C(5) .5324(4) .3122(4) .2500(6)
C(6) .4264(5) .3398(6) .2959(8)
C(7) .5456(5) .2039(5) .2411(8)
C(8) .6138(6) .3092(6) .4742(7)
C(9) .6847(5) .3631(6) .5685(6)
C(10) .7925(5) .3509(6) .5377(6)
H(N11) .916 .418 .192
H(N12) .887 .331 .112
H(N2) .677 .284 .063
H(N3) .588 .419 .363
H(N41) .823 .473 .430
H(N42) .885 .377 .398
H(1) .927 .455 -.019
H(2) .838 .519 .038
H(3) .808 .325 -.088
H(4) .792 .434 -.164
H(5) .662 .480 -.008
H(6) .635 .390 -.108
H(7) .518 .323 .047
H(8) .544 .438 .130
H(9) .376 .322 .238
H(10) .414 .322 .388
H(11) .416 .422 .273
H(12) .613 .197 .237
H(13) .522 .169 .327
H(14) .511 .177 .162
H(15) .649 .237 .455
H(16) .548 .313 .538
H(17) .653 .432 .551
H(18) .679 .323 .663
H(19) .815 .280 .518
H(20) .836 .377 .610

loop_
_geom_angle_atom_site_label_1
_geom_angle_atom_site_label_2
_geom_angle_atom_site_label_3
_geom_angle
_geom_angle_publ_flag
O(1) Cu N(1) 85.9(2) yes
O(1) Cu N(2) 97.7(2) yes
O(1) Cu N(3) 93.2(2) yes
O(1) Cu N(4) 83.7(2) yes
N(1) Cu N(2) 92.4(2) yes
N(1) Cu N(3) 176.6(2) yes
N(1) Cu N(4) 90.0(2) yes
N(2) Cu N(3) 84.5(2) yes
N(2) Cu N(4) 177.3(2) yes
N(3) Cu N(4) 93.1(2) yes
O(1) Cl(1) O(2) 110.7(4) yes
O(1) Cl(1) O(3) 111.7(6) yes
O(1) Cl(1) O(4) 107.9(7) yes
O(2) Cl(1) O(3) 114.3(7) yes
O(2) Cl(1) O(4) 113.8(8) yes
O(3) Cl(1) O(4) 97.8(9) yes
O(5) Cl(2) O(6) 110.3(6) yes
O(5) Cl(2) O(7) 102.7(6) yes
O(5) Cl(2) O(8) 109.8(7) yes
O(6) Cl(2) O(7) 114.2(9) yes
O(6) Cl(2) O(8) 111.5(9) yes
O(7) Cl(2) O(8) 108.0(10) yes
Cu O(1) Cl(1) 137.4(3) yes
Cu N(1) C(1) 120.2(4) yes
Cu N(2) C(3) 117.8(4) yes
Cu N(2) C(4) 107.5(3) yes
C(3) N(2) C(4) 109.2(4) yes
Cu N(3) C(5) 110.2(3) yes
Cu N(3) C(8) 118.8(4) yes
C(5) N(3) C(8) 113.2(4) yes
Cu N(4) C(10) 120.7(4) yes
N(1) C(1) C(2) 112.0(6) yes
C(1) C(2) C(3) 114.2(6) yes
N(2) C(3) C(2) 111.3(5) yes
N(2) C(4) C(5) 110.2(4) yes
N(3) C(5) C(4) 104.8(4) yes
N(3) C(5) C(6) 109.4(5) yes
N(3) C(5) C(7) 110.9(5) yes
C(4) C(5) C(6) 108.5(5) yes
C(4) C(5) C(7) 111.3(5) yes
C(6) C(5) C(7) 111.8(5) yes
N(3) C(8) C(9) 111.1(5) yes
C(8) C(9) C(10) 113.7(6) yes
N(4) C(10) C(9) 112.3(5) yes

loop_
_geom_bond_atom_site_label_1
_geom_bond_atom_site_label_2
_geom_bond_distance
_geom_bond_publ_flag
Cu O(1) 2.455(5) yes
Cu N(1) 2.013(5) yes
Cu N(2) 2.019(4) yes
Cu N(3) 2.035(4) yes
Cu N(4) 2.008(5) yes
Cl(1) O(1) 1.412(5) yes
Cl(1) O(2) 1.369(6) yes
Cl(1) O(3) 1.370(10) yes
Cl(1) O(4) 1.369(9) yes
Cl(2) O(5) 1.416(6) yes
Cl(2) O(6) 1.374(9) yes
Cl(2) O(7) 1.354(9) yes
Cl(2) O(8) 1.362(9) yes
N(1) C(1) 1.485(9) yes
N(2) C(3) 1.490(8) yes
N(2) C(4) 1.486(7) yes
N(3) C(5) 1.513(7) yes
N(3) C(8) 1.480(8) yes
N(4) C(10) 1.474(9) yes
C(1) C(2) 1.490(10) yes
C(2) C(3) 1.510(10) yes
C(4) C(5) 1.516(8) yes
C(5) C(6) 1.539(8) yes
C(5) C(7) 1.509(9) yes
C(8) C(9) 1.520(10) yes
C(9) C(10) 1.480(10) yes
